data_7032906
loop_
_publ_author_name
'Rosas-S\'anchez, Alfredo'
'Toscano, Rub\'en A'
'L\'opez-Cort\'es, Jos\'e G'
'Ortega-Alfaro, M Carmen'

_publ_section_title
;
 An expedient approach to synthesize fluorescent 3-substituted
 4H-quinolizin-4-ones via (\h(4)-vinylketene)-Fe(CO)3 complexes.
;
_journal_issue 2
_journal_name_full 'Dalton transactions (Cambridge, England : 2003)'
_journal_page_first 578
_journal_page_last 590
_journal_paper_doi 10.1039/c4dt03021d
_journal_volume 44
_journal_year 2015
_chemical_formula_moiety 'C15 H10 I N O'
_chemical_formula_sum 'C15 H10 I N O'
_chemical_formula_weight 347.14
_chemical_name_systematic
;
 ?
;
_space_group_crystal_system monoclinic
_space_group_IT_number 14
_space_group_name_Hall '-P 2yn'
_space_group_name_H-M_alt 'P 1 21/n 1'
_symmetry_space_group_name_Hall '-P 2yn'
_symmetry_space_group_name_H-M 'P 1 21/n 1'
_atom_sites_solution_hydrogens geom
_atom_sites_solution_primary direct
_atom_sites_solution_secondary difmap
_audit_creation_method SHELXL-2014
_cell_angle_alpha 90
_cell_angle_beta 102.311(10)
_cell_angle_gamma 90
_cell_formula_units_Z 4
_cell_length_a 6.492(4)
_cell_length_b 21.091(13)
_cell_length_c 9.629(6)
_cell_measurement_reflns_used 4896
_cell_measurement_temperature 298(2)
_cell_measurement_theta_max 25.20
_cell_measurement_theta_min 2.90
_cell_volume 1288.1(14)
_computing_cell_refinement 'APEX2 v2012.10.0(Bruker, 2012)'
_computing_data_collection 'APEX2 v2012.10.0(Bruker, 2012)'
_computing_data_reduction 'SAINT V8.27B (Bruker, 2012)'
_computing_molecular_graphics 'XP V 5.1 (Bruker, 1998)'
_computing_publication_material 'CIFTAB V 2013/2 (Sheldrick, 2013)'
_computing_structure_refinement 'SHELXL-2014/1 (Sheldrick, 2014)'
_computing_structure_solution 'SHELXS-2012 (Bruker, 2013)'
_diffrn_ambient_temperature 298(2)
_diffrn_detector_area_resol_mean 8.333
_diffrn_measured_fraction_theta_full 0.998
_diffrn_measured_fraction_theta_max 0.994
_diffrn_measurement_device_type 'Bruker Smart Apex CCD diffractometer 01-670-01'
_diffrn_measurement_method \w-scans
_diffrn_radiation_monochromator graphite
_diffrn_radiation_type MoK\a
_diffrn_radiation_wavelength 0.71073
_diffrn_reflns_av_R_equivalents 0.0629
_diffrn_reflns_av_unetI/netI 0.0424
_diffrn_reflns_Laue_measured_fraction_full 0.998
_diffrn_reflns_Laue_measured_fraction_max 0.994
_diffrn_reflns_limit_h_max 7
_diffrn_reflns_limit_h_min -7
_diffrn_reflns_limit_k_max 25
_diffrn_reflns_limit_k_min -25
_diffrn_reflns_limit_l_max 11
_diffrn_reflns_limit_l_min -11
_diffrn_reflns_number 10484
_diffrn_reflns_point_group_measured_fraction_full 0.998
_diffrn_reflns_point_group_measured_fraction_max 0.994
_diffrn_reflns_theta_full 25.242
_diffrn_reflns_theta_max 25.436
_diffrn_reflns_theta_min 1.931
_diffrn_source 'fine-focus sealed tube'
_exptl_absorpt_coefficient_mu 2.472
_exptl_absorpt_correction_T_max 0.6666
_exptl_absorpt_correction_T_min 0.3689
_exptl_absorpt_correction_type analytical
_exptl_absorpt_process_details '(Sheldrick, 2000)'
_exptl_crystal_colour yellow
_exptl_crystal_density_diffrn 1.790
_exptl_crystal_description prism
_exptl_crystal_F_000 672
_exptl_crystal_size_max 0.478
_exptl_crystal_size_mid 0.232
_exptl_crystal_size_min 0.174
_refine_diff_density_max 0.479
_refine_diff_density_min -0.625
_refine_diff_density_rms 0.078
_refine_ls_extinction_method none
_refine_ls_goodness_of_fit_ref 1.063
_refine_ls_hydrogen_treatment constr
_refine_ls_matrix_type full
_refine_ls_number_parameters 163
_refine_ls_number_reflns 2368
_refine_ls_number_restraints 0
_refine_ls_restrained_S_all 1.063
_refine_ls_R_factor_all 0.0548
_refine_ls_R_factor_gt 0.0415
_refine_ls_shift/su_max 0.000
_refine_ls_shift/su_mean 0.000
_refine_ls_structure_factor_coef Fsqd
_refine_ls_weighting_details 'w=1/[\s^2^(Fo^2^)+(0.0522P)^2^+0.1091P] where P=(Fo^2^+2Fc^2^)/3'
_refine_ls_weighting_scheme calc
_refine_ls_wR_factor_gt 0.0973
_refine_ls_wR_factor_ref 0.1033
_reflns_Friedel_coverage 0.000
_reflns_number_gt 1859
_reflns_number_total 2368
_reflns_threshold_expression 'I > 2\s(I)'
_cod_data_source_file c4dt03021d2.cif
_cod_data_source_block Compound_4d
_cod_depositor_comments 'Adding full bibliography for 7032902--7032907.cif.'
_cod_database_code 7032906
_shelx_space_group_comment
;
The symmetry employed for this shelxl refinement is uniquely defined
by the following loop, which should always be used as a source of
symmetry information in preference to the above space-group names.
They are only intended as comments.
;
_shelx_estimated_absorpt_t_min 0.385
_shelx_estimated_absorpt_t_max 0.673
_shelxl_version_number 2014-1

loop_
_space_group_symop_operation_xyz
'x, y, z'
'-x+1/2, y+1/2, -z+1/2'
'-x, -y, -z'
'x-1/2, -y-1/2, z-1/2'

loop_
_atom_site_label
_atom_site_type_symbol
_atom_site_fract_x
_atom_site_fract_y
_atom_site_fract_z
_atom_site_U_iso_or_equiv
_atom_site_adp_type
_atom_site_occupancy
_atom_site_site_symmetry_order
_atom_site_calc_flag
_atom_site_refinement_flags_posn
_atom_site_refinement_flags_adp
I1 I 0.86398(6) 0.23563(2) 0.76419(4) 0.1022(2) Uani 1 1 d . .
O1 O 0.2933(4) 0.44615(13) 0.2557(3) 0.0639(7) Uani 1 1 d . .
C1 C 0.7907(6) 0.5583(2) 0.2267(4) 0.0626(11) Uani 1 1 d . .
H1 H 0.9029 0.5851 0.2221 0.075 Uiso 1 1 calc R U
C2 C 0.8236(6) 0.5061(2) 0.3136(4) 0.0579(9) Uani 1 1 d . .
H2 H 0.9598 0.4975 0.3636 0.069 Uiso 1 1 calc R U
C3 C 0.6622(5) 0.46573(17) 0.3300(4) 0.0488(8) Uani 1 1 d . .
C4 C 0.4526(5) 0.47724(17) 0.2523(4) 0.0487(8) Uani 1 1 d . .
C5 C 0.2282(6) 0.54373(19) 0.0817(4) 0.0582(9) Uani 1 1 d . .
H5 H 0.1184 0.5172 0.0924 0.070 Uiso 1 1 calc R U
C6 C 0.1866(7) 0.5923(2) -0.0081(4) 0.0675(11) Uani 1 1 d . .
H6 H 0.0501 0.5988 -0.0600 0.081 Uiso 1 1 calc R U
C7 C 0.3499(7) 0.6338(2) -0.0242(5) 0.0697(11) Uani 1 1 d . .
H7 H 0.3222 0.6681 -0.0862 0.084 Uiso 1 1 calc R U
C8 C 0.5445(7) 0.6233(2) 0.0506(5) 0.0654(11) Uani 1 1 d . .
H8 H 0.6518 0.6509 0.0397 0.078 Uiso 1 1 calc R U
C9 C 0.5944(6) 0.57133(17) 0.1465(4) 0.0522(9) Uani 1 1 d . .
N10 N 0.4288(4) 0.53134(13) 0.1594(3) 0.0478(7) Uani 1 1 d . .
C11 C 0.7032(5) 0.41049(17) 0.4257(4) 0.0495(8) Uani 1 1 d . .
C12 C 0.8879(6) 0.37510(19) 0.4371(4) 0.0592(10) Uani 1 1 d . .
H12 H 0.9822 0.3853 0.3802 0.071 Uiso 1 1 calc R U
C13 C 0.9322(6) 0.32535(19) 0.5315(4) 0.0634(10) Uani 1 1 d . .
H13 H 1.0556 0.3021 0.5375 0.076 Uiso 1 1 calc R U
C14 C 0.7941(6) 0.30983(18) 0.6171(4) 0.0606(10) Uani 1 1 d . .
C15 C 0.6093(6) 0.34333(19) 0.6061(4) 0.0606(10) Uani 1 1 d . .
H15 H 0.5148 0.3325 0.6624 0.073 Uiso 1 1 calc R U
C16 C 0.5648(6) 0.39296(17) 0.5113(4) 0.0550(9) Uani 1 1 d . .
H16 H 0.4394 0.4152 0.5043 0.066 Uiso 1 1 calc R U

loop_
_atom_site_aniso_label
_atom_site_aniso_U_11
_atom_site_aniso_U_22
_atom_site_aniso_U_33
_atom_site_aniso_U_23
_atom_site_aniso_U_13
_atom_site_aniso_U_12
I1 0.1367(4) 0.0932(3) 0.0877(3) 0.02682(18) 0.0485(2) 0.0524(2)
O1 0.0466(14) 0.0614(17) 0.0824(19) 0.0101(13) 0.0104(13) -0.0102(12)
C1 0.057(2) 0.066(3) 0.070(3) -0.016(2) 0.025(2) -0.0209(19)
C2 0.046(2) 0.068(3) 0.061(2) -0.012(2) 0.0135(17) -0.0082(18)
C3 0.047(2) 0.052(2) 0.049(2) -0.0133(16) 0.0136(16) -0.0020(16)
C4 0.048(2) 0.047(2) 0.054(2) -0.0081(16) 0.0170(16) -0.0019(17)
C5 0.054(2) 0.060(2) 0.060(2) -0.0029(19) 0.0107(18) -0.0058(18)
C6 0.063(3) 0.073(3) 0.065(3) 0.004(2) 0.010(2) 0.000(2)
C7 0.087(3) 0.064(3) 0.062(2) 0.004(2) 0.023(2) -0.002(2)
C8 0.077(3) 0.061(2) 0.066(3) -0.007(2) 0.034(2) -0.017(2)
C9 0.057(2) 0.052(2) 0.054(2) -0.0142(17) 0.0254(18) -0.0101(17)
N10 0.0488(17) 0.0500(17) 0.0476(16) -0.0110(13) 0.0170(13) -0.0027(13)
C11 0.0436(19) 0.054(2) 0.050(2) -0.0138(16) 0.0082(16) -0.0012(16)
C12 0.046(2) 0.070(2) 0.063(2) -0.007(2) 0.0144(18) 0.0015(18)
C13 0.058(2) 0.066(2) 0.065(2) -0.006(2) 0.0126(19) 0.014(2)
C14 0.073(3) 0.055(2) 0.052(2) -0.0054(18) 0.0113(19) 0.0124(19)
C15 0.071(3) 0.059(2) 0.057(2) -0.0073(19) 0.0244(19) 0.006(2)
C16 0.054(2) 0.057(2) 0.056(2) -0.0094(18) 0.0158(18) 0.0090(18)

loop_
_atom_type_symbol
_atom_type_description
_atom_type_scat_dispersion_real
_atom_type_scat_dispersion_imag
_atom_type_scat_source
C C 0.0033 0.0016 'International Tables Vol C Tables 4.2.6.8 and 6.1.1.4'
H H 0.0000 0.0000 'International Tables Vol C Tables 4.2.6.8 and 6.1.1.4'
N N 0.0061 0.0033 'International Tables Vol C Tables 4.2.6.8 and 6.1.1.4'
O O 0.0106 0.0060 'International Tables Vol C Tables 4.2.6.8 and 6.1.1.4'
I I -0.4742 1.8119 'International Tables Vol C Tables 4.2.6.8 and 6.1.1.4'

loop_
_geom_angle_atom_site_label_1
_geom_angle_atom_site_label_2
_geom_angle_atom_site_label_3
_geom_angle
C9 C1 C2 120.7(3)
C1 C2 C3 122.7(4)
C2 C3 C4 119.7(3)
C2 C3 C11 121.1(3)
C4 C3 C11 119.2(3)
O1 C4 C3 127.5(3)
O1 C4 N10 117.4(3)
C3 C4 N10 115.2(3)
C6 C5 N10 122.4(4)
C5 C6 C7 119.8(4)
C8 C7 C6 119.0(4)
C7 C8 C9 122.5(4)
C1 C9 N10 118.1(3)
C1 C9 C8 125.1(4)
N10 C9 C8 116.8(3)
C5 N10 C9 119.6(3)
C5 N10 C4 116.8(3)
C9 N10 C4 123.6(3)
C16 C11 C12 117.6(3)
C16 C11 C3 121.8(3)
C12 C11 C3 120.6(3)
C13 C12 C11 120.9(4)
C12 C13 C14 120.2(4)
C15 C14 C13 119.9(4)
C15 C14 I1 119.7(3)
C13 C14 I1 120.4(3)
C14 C15 C16 119.8(4)
C15 C16 C11 121.5(3)

loop_
_geom_bond_atom_site_label_1
_geom_bond_atom_site_label_2
_geom_bond_distance
I1 C14 2.095(4)
O1 C4 1.231(4)
C1 C9 1.370(5)
C1 C2 1.371(6)
C2 C3 1.386(5)
C3 C4 1.426(5)
C3 C11 1.474(5)
C4 N10 1.438(5)
C5 C6 1.331(6)
C5 N10 1.382(5)
C6 C7 1.409(6)
C7 C8 1.333(6)
C8 C9 1.426(6)
C9 N10 1.393(4)
C11 C16 1.393(5)
C11 C12 1.396(5)
C12 C13 1.378(6)
C13 C14 1.380(5)
C14 C15 1.377(5)
C15 C16 1.378(5)
